data_1538162
loop_
_publ_author_name
'Iandelli, A.'

_publ_section_title
;
 Covalent bonding in intermetallic compounds I. The compounds Pr Ge and Ca
 Ge
;
_journal_name_full
;
Atti della Accademia Nazionale dei Lincei, Classe di Fisiche, Matematiche e 
Naturali, Rendiconti
;
_journal_page_first 307
_journal_page_last 313
_journal_volume 19
_journal_year 1955
_chemical_formula_sum 'Ge Pr'
_space_group_IT_number 63
_symmetry_space_group_name_Hall '-C 2c 2'
_symmetry_space_group_name_H-M 'C m c m'
_cell_angle_alpha 90
_cell_angle_beta 90
_cell_angle_gamma 90
_cell_formula_units_Z 4
_cell_length_a 4.474
_cell_length_b 11.098
_cell_length_c 4.064
_cell_volume 201.788
_citation_journal_id_ASTM AANLAW
_cod_data_source_file Iandelli_AANLAW_1955_15.cif
_cod_data_source_block Ge1Pr1
_cod_original_cell_volume 201.7876
_cod_original_formula_sum 'Ge1 Pr1'
_cod_database_code 1538162

loop_
_symmetry_equiv_pos_as_xyz
x,y,z
-x,-y,z+1/2
x,-y,-z
-x,y,-z+1/2
-x,-y,-z
x,y,-z-1/2
-x,y,z
x,-y,z-1/2
x+1/2,y+1/2,z
-x+1/2,-y+1/2,z+1/2
x+1/2,-y+1/2,-z
-x+1/2,y+1/2,-z+1/2
-x+1/2,-y+1/2,-z
x+1/2,y+1/2,-z-1/2
-x+1/2,y+1/2,z
x+1/2,-y+1/2,z-1/2

loop_
_atom_site_label
_atom_site_type_symbol
_atom_site_fract_x
_atom_site_fract_y
_atom_site_fract_z
_atom_site_occupancy
_atom_site_U_iso_or_equiv
Ge1 Ge 0 0.0745 0.25 1 0.0
Pr1 Pr 0 0.359 0.25 1 0.0
